data_4302721
loop_
_publ_author_name
'Chih-Min Wang'
'Kwang-Hwa Lii'

_publ_contact_author
;
Kwang-Hwa Lii
Department of Chemistry
National Central University
Jhongli, Taiwan 320
;
_publ_contact_author_email
;
liikh@cc.ncu.edu.tw
;
_publ_section_title
;
Synthesis of Novel Organic-Inorganic Hybrid Compounds: Lanthanide
Phosphites Incorporating a Squarate Ligand
;
_journal_name_full 'Inorganic Chemistry'
_journal_page_first 6335
_journal_page_last 6337
_journal_paper_doi 10.1021/ic9006394
_journal_volume 48
_journal_year 2009
_chemical_formula_moiety '[Gd(H2O)(C4O4)0.5(HPO3)]'
_chemical_formula_sum 'C2 H3 Gd O6 P'
_chemical_formula_weight 311.26
_chemical_name_systematic
; 
 ? 
;
_space_group_IT_number 12
_symmetry_cell_setting monoclinic
_symmetry_space_group_name_Hall '-C 2y'
_symmetry_space_group_name_H-M 'C 1 2/m 1'
_atom_sites_solution_primary direct
_atom_sites_solution_secondary difmap
_audit_creation_method SHELXL-97
_cell_angle_alpha 90.00
_cell_angle_beta 104.70(3)
_cell_angle_gamma 90.00
_cell_formula_units_Z 8
_cell_length_a 15.392(3)
_cell_length_b 10.196(2)
_cell_length_c 8.1580(16)
_cell_measurement_temperature 293(2)
_cell_volume 1238.4(5)
_computing_cell_refinement 'Bruker X8 Apex II'
_computing_data_collection 'Bruker X8 Apex II'
_computing_data_reduction 'Bruker X8 Apex II'
_computing_molecular_graphics Diamond
_computing_structure_refinement 'SHELXL-97 (Sheldrick, 1997)'
_computing_structure_solution 'SHELXS-97 (Sheldrick, 1990)'
_diffrn_ambient_temperature 293(2)
_diffrn_measured_fraction_theta_full 1.000
_diffrn_measured_fraction_theta_max 1.000
_diffrn_measurement_device_type 'CCD area detector'
_diffrn_measurement_method 'omega scan'
_diffrn_radiation_monochromator graphite
_diffrn_radiation_source 'fine-focus sealed tube'
_diffrn_radiation_type MoK\a
_diffrn_radiation_wavelength 0.71073
_diffrn_reflns_av_R_equivalents 0.0649
_diffrn_reflns_av_sigmaI/netI 0.0311
_diffrn_reflns_limit_h_max 19
_diffrn_reflns_limit_h_min -19
_diffrn_reflns_limit_k_max 12
_diffrn_reflns_limit_k_min -13
_diffrn_reflns_limit_l_max 10
_diffrn_reflns_limit_l_min -10
_diffrn_reflns_number 13667
_diffrn_reflns_theta_full 27.48
_diffrn_reflns_theta_max 27.48
_diffrn_reflns_theta_min 2.42
_exptl_absorpt_coefficient_mu 10.937
_exptl_absorpt_correction_T_max 0.953
_exptl_absorpt_correction_T_min 0.705
_exptl_absorpt_correction_type empirical
_exptl_absorpt_process_details 'SADABS program'
_exptl_crystal_colour colorless
_exptl_crystal_density_diffrn 3.339
_exptl_crystal_density_meas ?
_exptl_crystal_density_method .
_exptl_crystal_description block
_exptl_crystal_F_000 1136
_exptl_crystal_size_max 0.15
_exptl_crystal_size_mid 0.1
_exptl_crystal_size_min 0.1
_refine_diff_density_max 1.013
_refine_diff_density_min -1.043
_refine_diff_density_rms 0.236
_refine_ls_extinction_coef 0.00045(7)
_refine_ls_extinction_expression Fc^*^=kFc[1+0.001xFc^2^\l^3^/sin(2\q)]^-1/4^
_refine_ls_extinction_method SHELXL
_refine_ls_goodness_of_fit_ref 1.106
_refine_ls_matrix_type full
_refine_ls_number_parameters 98
_refine_ls_number_reflns 1498
_refine_ls_number_restraints 0
_refine_ls_restrained_S_all 1.106
_refine_ls_R_factor_all 0.0232
_refine_ls_R_factor_gt 0.0198
_refine_ls_shift/su_max 0.001
_refine_ls_shift/su_mean 0.000
_refine_ls_structure_factor_coef Fsqd
_refine_ls_weighting_details 'calc w=1/[\s^2^(Fo^2^)+(0.0203P)^2^+1.6928P] where P=(Fo^2^+2Fc^2^)/3'
_refine_ls_weighting_scheme calc
_refine_ls_wR_factor_gt 0.0461
_refine_ls_wR_factor_ref 0.0470
_reflns_number_gt 1322
_reflns_number_total 1498
_reflns_threshold_expression >2sigma(I)
_cod_data_source_file ic9006394_si_001_2.cif
_cod_data_source_block GdPO3
_cod_original_cell_volume 1238.4(4)
_cod_original_sg_symbol_H-M 'C 2/m'
_cod_database_code 4302721

loop_
_symmetry_equiv_pos_as_xyz
'x, y, z'
'-x, y, -z'
'x+1/2, y+1/2, z'
'-x+1/2, y+1/2, -z'
'-x, -y, -z'
'x, -y, z'
'-x+1/2, -y+1/2, -z'
'x+1/2, -y+1/2, z'

loop_
_atom_site_label
_atom_site_type_symbol
_atom_site_fract_x
_atom_site_fract_y
_atom_site_fract_z
_atom_site_U_iso_or_equiv
_atom_site_adp_type
_atom_site_occupancy
_atom_site_symmetry_multiplicity
_atom_site_calc_flag
_atom_site_refinement_flags
_atom_site_disorder_assembly
_atom_site_disorder_group
Gd1 Gd 0.710119(12) 0.295739(19) 0.74922(2) 0.00964(9) Uani 1 1 d . . .
P1 P 0.81349(10) 0.5000 0.52718(18) 0.0113(3) Uani 1 2 d S . .
H1 H 0.9050 0.5000 0.5829 0.050 Uiso 1 2 d S . .
P2 P 0.69306(10) 0.5000 1.01846(18) 0.0127(3) Uani 1 2 d S . .
H2 H 0.6481 0.5000 1.1393 0.050 Uiso 1 2 d S . .
O1 O 0.7691(3) 0.5000 0.6765(5) 0.0147(9) Uani 1 2 d S . .
O2 O 0.7878(2) 0.6256(3) 0.4276(4) 0.0218(7) Uani 1 1 d . . .
O3 O 0.5728(2) 0.2232(3) 0.7887(4) 0.0201(7) Uani 1 1 d . . .
O4 O 0.6368(3) 0.5000 0.8365(5) 0.0166(9) Uani 1 2 d S . .
O5 O 0.74823(19) 0.6258(3) 1.0432(3) 0.0166(6) Uani 1 1 d . . .
O6 O 0.86946(19) 0.2681(3) 0.7917(4) 0.0171(6) Uani 1 1 d . . .
OW1 O 0.59325(19) 0.3611(3) 0.4891(4) 0.0172(6) Uani 1 1 d . . .
C1 C 0.5349(3) 0.2203(4) 0.9055(5) 0.0148(9) Uani 1 1 d . . .
C2 C 0.9401(3) 0.2776(4) 0.9076(5) 0.0124(8) Uani 1 1 d . . .

loop_
_atom_site_aniso_label
_atom_site_aniso_U_11
_atom_site_aniso_U_22
_atom_site_aniso_U_33
_atom_site_aniso_U_23
_atom_site_aniso_U_13
_atom_site_aniso_U_12
Gd1 0.01039(13) 0.00918(13) 0.00914(12) -0.00046(8) 0.00207(8) 0.00028(8)
P1 0.0123(7) 0.0114(8) 0.0102(7) 0.000 0.0030(6) 0.000
P2 0.0198(8) 0.0089(7) 0.0111(7) 0.000 0.0071(6) 0.000
O1 0.018(2) 0.014(2) 0.014(2) 0.000 0.0087(17) 0.000
O2 0.0260(17) 0.0173(17) 0.0216(17) 0.0061(13) 0.0054(13) -0.0024(14)
O3 0.0169(16) 0.0296(19) 0.0152(16) -0.0001(13) 0.0069(12) -0.0032(13)
O4 0.015(2) 0.017(2) 0.017(2) 0.000 0.0021(17) 0.000
O5 0.0273(17) 0.0094(14) 0.0120(14) 0.0000(12) 0.0034(12) -0.0026(13)
O6 0.0108(15) 0.0257(17) 0.0141(15) -0.0003(13) 0.0022(12) 0.0000(13)
OW1 0.0143(15) 0.0206(17) 0.0154(15) 0.0006(13) 0.0017(12) 0.0018(13)
C1 0.012(2) 0.015(2) 0.016(2) 0.0028(17) 0.0008(17) -0.0015(17)
C2 0.010(2) 0.014(2) 0.013(2) 0.0002(16) 0.0036(16) -0.0008(16)

loop_
_atom_type_symbol
_atom_type_description
_atom_type_scat_dispersion_real
_atom_type_scat_dispersion_imag
_atom_type_scat_source
C C 0.0033 0.0016 'International Tables Vol C Tables 4.2.6.8 and 6.1.1.4'
H H 0.0000 0.0000 'International Tables Vol C Tables 4.2.6.8 and 6.1.1.4'
O O 0.0106 0.0060 'International Tables Vol C Tables 4.2.6.8 and 6.1.1.4'
P P 0.1023 0.0942 'International Tables Vol C Tables 4.2.6.8 and 6.1.1.4'
Gd Gd -0.1653 3.9035 'International Tables Vol C Tables 4.2.6.8 and 6.1.1.4'

loop_
_geom_angle_atom_site_label_1
_geom_angle_atom_site_label_2
_geom_angle_atom_site_label_3
_geom_angle
_geom_angle_site_symmetry_1
_geom_angle_site_symmetry_3
_geom_angle_publ_flag
O2 Gd1 O3 90.27(11) 4_646 . ?
O2 Gd1 O5 81.47(10) 4_646 4_647 ?
O3 Gd1 O5 76.27(11) . 4_647 ?
O2 Gd1 O6 79.81(10) 4_646 . ?
O3 Gd1 O6 150.20(11) . . ?
O5 Gd1 O6 74.51(10) 4_647 . ?
O2 Gd1 O1 116.06(11) 4_646 . ?
O3 Gd1 O1 135.98(11) . . ?
O5 Gd1 O1 138.68(12) 4_647 . ?
O6 Gd1 O1 72.67(11) . . ?
O2 Gd1 O5 146.61(10) 4_646 6_565 ?
O3 Gd1 O5 88.22(10) . 6_565 ?
O5 Gd1 O5 65.78(11) 4_647 6_565 ?
O6 Gd1 O5 85.14(10) . 6_565 ?
O1 Gd1 O5 86.98(11) . 6_565 ?
O2 Gd1 OW1 77.66(10) 4_646 . ?
O3 Gd1 OW1 73.75(10) . . ?
O5 Gd1 OW1 143.08(10) 4_647 . ?
O6 Gd1 OW1 129.91(10) . . ?
O1 Gd1 OW1 78.18(12) . . ?
O5 Gd1 OW1 133.24(9) 6_565 . ?
O2 Gd1 O4 151.86(11) 4_646 . ?
O3 Gd1 O4 74.97(10) . . ?
O5 Gd1 O4 116.79(10) 4_647 . ?
O6 Gd1 O4 124.20(11) . . ?
O1 Gd1 O4 65.42(11) . . ?
O5 Gd1 O4 58.32(11) 6_565 . ?
OW1 Gd1 O4 75.27(11) . . ?
O2 Gd1 P2 171.57(8) 4_646 . ?
O3 Gd1 P2 82.67(8) . . ?
O5 Gd1 P2 92.34(7) 4_647 . ?
O6 Gd1 P2 104.15(8) . . ?
O1 Gd1 P2 72.36(9) . . ?
O5 Gd1 P2 29.17(7) 6_565 . ?
OW1 Gd1 P2 104.58(7) . . ?
O4 Gd1 P2 29.31(9) . . ?
O2 Gd1 Gd1 114.59(8) 4_646 7_657 ?
O3 Gd1 Gd1 80.89(8) . 7_657 ?
O5 Gd1 Gd1 33.35(6) 4_647 7_657 ?
O6 Gd1 Gd1 77.98(8) . 7_657 ?
O1 Gd1 Gd1 114.20(10) . 7_657 ?
O5 Gd1 Gd1 32.43(6) 6_565 7_657 ?
OW1 Gd1 Gd1 152.02(7) . 7_657 ?
O4 Gd1 Gd1 87.05(9) . 7_657 ?
P2 Gd1 Gd1 59.84(2) . 7_657 ?
O2 P1 O2 115.5(2) 6_565 . ?
O2 P1 O1 108.44(15) 6_565 . ?
O2 P1 O1 108.44(14) . . ?
O2 P1 H1 106.6 6_565 . ?
O2 P1 H1 106.6 . . ?
O1 P1 H1 111.3 . . ?
O4 P2 O5 106.87(14) . . ?
O4 P2 O5 106.87(14) . 6_565 ?
O5 P2 O5 114.7(2) . 6_565 ?
O4 P2 Gd1 55.54(9) . . ?
O5 P2 Gd1 121.15(13) . . ?
O5 P2 Gd1 51.73(11) 6_565 . ?
O4 P2 Gd1 55.54(9) . 6_565 ?
O5 P2 Gd1 51.73(11) . 6_565 ?
O5 P2 Gd1 121.15(13) 6_565 6_565 ?
Gd1 P2 Gd1 84.89(4) . 6_565 ?
O4 P2 H2 116.5 . . ?
O5 P2 H2 106.1 . . ?
O5 P2 H2 106.1 6_565 . ?
Gd1 P2 H2 132.6 . . ?
Gd1 P2 H2 132.6 6_565 . ?
P1 O1 Gd1 117.77(9) . 6_565 ?
P1 O1 Gd1 117.77(9) . . ?
Gd1 O1 Gd1 119.93(15) 6_565 . ?
P1 O2 Gd1 161.2(2) . 4_656 ?
C1 O3 Gd1 137.1(3) . . ?
P2 O4 Gd1 95.15(13) . 6_565 ?
P2 O4 Gd1 95.15(13) . . ?
Gd1 O4 Gd1 109.22(14) 6_565 . ?
P2 O5 Gd1 138.02(17) . 4_657 ?
P2 O5 Gd1 99.10(14) . 6_565 ?
Gd1 O5 Gd1 114.22(11) 4_657 6_565 ?
C2 O6 Gd1 139.4(3) . . ?
O3 C1 C2 132.5(4) . 8_455 ?
O3 C1 C2 138.1(4) . 7_657 ?
C2 C1 C2 89.3(3) 8_455 7_657 ?
O6 C2 C1 132.1(4) . 8 ?
O6 C2 C1 137.1(4) . 7_657 ?
C1 C2 C1 90.7(3) 8 7_657 ?

loop_
_geom_bond_atom_site_label_1
_geom_bond_atom_site_label_2
_geom_bond_distance
_geom_bond_site_symmetry_2
_geom_bond_publ_flag
Gd1 O2 2.261(3) 4_646 ?
Gd1 O3 2.338(3) . ?
Gd1 O5 2.394(3) 4_647 ?
Gd1 O6 2.405(3) . ?
Gd1 O1 2.4056(19) . ?
Gd1 O5 2.454(3) 6_565 ?
Gd1 OW1 2.499(3) . ?
Gd1 O4 2.555(2) . ?
Gd1 P2 3.0860(12) . ?
Gd1 Gd1 4.0707(10) 7_657 ?
P1 O2 1.515(3) 6_565 ?
P1 O2 1.515(3) . ?
P1 O1 1.540(4) . ?
P1 H1 1.3659 . ?
P2 O4 1.517(4) . ?
P2 O5 1.523(3) . ?
P2 O5 1.523(3) 6_565 ?
P2 Gd1 3.0860(12) 6_565 ?
P2 H2 1.3405 . ?
O1 Gd1 2.4056(19) 6_565 ?
O2 Gd1 2.261(3) 4_656 ?
O3 C1 1.238(5) . ?
O4 Gd1 2.555(2) 6_565 ?
O5 Gd1 2.394(3) 4_657 ?
O5 Gd1 2.454(3) 6_565 ?
O6 C2 1.250(5) . ?
C1 C2 1.464(6) 8_455 ?
C1 C2 1.475(6) 7_657 ?
C2 C1 1.464(6) 8 ?
C2 C1 1.475(6) 7_657 ?
